data_7206348
loop_
_publ_author_name
'Rustagi, Vineeta'
'Aggarwal, Trapti'
'Verma, Akhilesh K.'

_publ_section_title
;
 Highly efficient Ag(i)-catalyzed regioselective tandem synthesis of
 diversely substituted quinoxalines and benzimidazoles in water
;
_journal_issue 7
_journal_name_full 'Green Chemistry'
_journal_page_first 1640
_journal_paper_doi 10.1039/c1gc15346c
_journal_volume 13
_journal_year 2011
_chemical_formula_moiety 'C25 H18 N2'
_chemical_formula_sum 'C25 H18 N2'
_chemical_formula_weight 346.41
_chemical_melting_point 418
_chemical_name_common pyrrolo(2,1-a)quinoxaline'
_chemical_name_systematic
;
?
;
_space_group_IT_number 2
_symmetry_cell_setting triclinic
_symmetry_space_group_name_Hall '-P 1'
_symmetry_space_group_name_H-M 'P -1'
_atom_sites_solution_hydrogens geom
_atom_sites_solution_primary direct
_atom_sites_solution_secondary difmap
_audit_creation_method SHELXL-97
_cell_angle_alpha 64.251(4)
_cell_angle_beta 84.500(3)
_cell_angle_gamma 74.527(3)
_cell_formula_units_Z 2
_cell_length_a 8.8589(3)
_cell_length_b 10.2068(4)
_cell_length_c 11.4469(4)
_cell_measurement_reflns_used 5055
_cell_measurement_temperature 296(2)
_cell_measurement_theta_max 72.7363
_cell_measurement_theta_min 4.2857
_cell_volume 898.24(7)
_computing_structure_refinement 'SHELXL-97 (Sheldrick, 1997)'
_computing_structure_solution 'SHELXS-97 (Sheldrick, 1990)'
_diffrn_ambient_temperature 296(2)
_diffrn_detector_area_resol_mean 15.9853
_diffrn_measured_fraction_theta_full 0.992
_diffrn_measured_fraction_theta_max 0.992
_diffrn_measurement_device_type 'Xcalibur, Sapphire3'
_diffrn_measurement_method '\w scans'
_diffrn_radiation_monochromator graphite
_diffrn_radiation_source 'fine-focus sealed tube'
_diffrn_radiation_type CuK\a
_diffrn_radiation_wavelength 1.54184
_diffrn_reflns_av_R_equivalents 0.0162
_diffrn_reflns_av_sigmaI/netI 0.0185
_diffrn_reflns_limit_h_max 10
_diffrn_reflns_limit_h_min -10
_diffrn_reflns_limit_k_max 12
_diffrn_reflns_limit_k_min -12
_diffrn_reflns_limit_l_max 14
_diffrn_reflns_limit_l_min -14
_diffrn_reflns_number 7733
_diffrn_reflns_theta_full 72.50
_diffrn_reflns_theta_max 72.50
_diffrn_reflns_theta_min 4.29
_diffrn_standards_decay_% 0
_exptl_absorpt_coefficient_mu 0.580
_exptl_absorpt_correction_T_max 1.00000
_exptl_absorpt_correction_T_min 0.86357
_exptl_absorpt_correction_type multi-scan
_exptl_absorpt_process_details
;
CrysAlisPro, Oxford Diffraction Ltd.,
Version 1.171.34.40 (release 27-08-2010 CrysAlis171 .NET)
(compiled Aug 27 2010,11:50:40)
Empirical absorption correction using spherical harmonics,
implemented in SCALE3 ABSPACK scaling algorithm.
;
_exptl_crystal_colour yellow
_exptl_crystal_density_diffrn 1.281
_exptl_crystal_density_method 'not measured'
_exptl_crystal_description block
_exptl_crystal_F_000 364
_exptl_crystal_size_max 0.36
_exptl_crystal_size_mid 0.24
_exptl_crystal_size_min 0.18
_refine_diff_density_max 0.213
_refine_diff_density_min -0.177
_refine_diff_density_rms 0.030
_refine_ls_extinction_method none
_refine_ls_goodness_of_fit_ref 1.045
_refine_ls_hydrogen_treatment constr
_refine_ls_matrix_type full
_refine_ls_number_parameters 244
_refine_ls_number_reflns 3524
_refine_ls_number_restraints 0
_refine_ls_restrained_S_all 1.045
_refine_ls_R_factor_all 0.0465
_refine_ls_R_factor_gt 0.0419
_refine_ls_shift/su_max 0.000
_refine_ls_shift/su_mean 0.000
_refine_ls_structure_factor_coef Fsqd
_refine_ls_weighting_details 'calc w=1/[\s^2^(Fo^2^)+(0.0621P)^2^+0.1348P] where P=(Fo^2^+2Fc^2^)/3'
_refine_ls_weighting_scheme calc
_refine_ls_wR_factor_gt 0.1133
_refine_ls_wR_factor_ref 0.1171
_reflns_number_gt 3128
_reflns_number_total 3524
_reflns_threshold_expression >2sigma(I)
_cod_data_source_file c1gc15346c.txt
_cod_data_source_block 3a
_cod_original_cell_volume 898.24(6)
_cod_database_code 7206348

loop_
_symmetry_equiv_pos_as_xyz
'x, y, z'
'-x, -y, -z'

loop_
_atom_site_label
_atom_site_type_symbol
_atom_site_fract_x
_atom_site_fract_y
_atom_site_fract_z
_atom_site_U_iso_or_equiv
_atom_site_adp_type
_atom_site_occupancy
_atom_site_symmetry_multiplicity
_atom_site_calc_flag
_atom_site_refinement_flags
_atom_site_disorder_assembly
_atom_site_disorder_group
C1 C 0.55241(17) -0.06433(15) 0.73538(15) 0.0555(4) Uani 1 1 d . . .
H1 H 0.5445 -0.1230 0.6939 0.067 Uiso 1 1 calc R . .
C2 C 0.67754(18) -0.08258(17) 0.80474(17) 0.0652(4) Uani 1 1 d . . .
H2 H 0.7712 -0.1561 0.8193 0.078 Uiso 1 1 calc R . .
C3 C 0.64176(17) 0.02914(17) 0.85130(16) 0.0601(4) Uani 1 1 d . . .
H3 H 0.7070 0.0426 0.9020 0.072 Uiso 1 1 calc R . .
C4 C 0.49407(14) 0.11364(14) 0.80841(12) 0.0431(3) Uani 1 1 d . . .
C5 C 0.39543(13) 0.24810(13) 0.82423(11) 0.0382(3) Uani 1 1 d . . .
H5 H 0.4119 0.2307 0.9138 0.046 Uiso 1 1 calc R . .
C6 C 0.43249(13) 0.39762(13) 0.73663(11) 0.0388(3) Uani 1 1 d . . .
C7 C 0.56992(15) 0.41385(15) 0.66959(13) 0.0462(3) Uani 1 1 d . . .
H7 H 0.6461 0.3295 0.6729 0.055 Uiso 1 1 calc R . .
C8 C 0.59379(17) 0.55608(17) 0.59743(14) 0.0526(3) Uani 1 1 d . . .
H8 H 0.6861 0.5670 0.5525 0.063 Uiso 1 1 calc R . .
C9 C 0.48075(17) 0.68144(16) 0.59224(14) 0.0538(3) Uani 1 1 d . . .
H9 H 0.4965 0.7766 0.5424 0.065 Uiso 1 1 calc R . .
C10 C 0.34448(17) 0.66654(15) 0.66053(14) 0.0501(3) Uani 1 1 d . . .
H10 H 0.2700 0.7515 0.6581 0.060 Uiso 1 1 calc R . .
C11 C 0.31819(14) 0.52439(14) 0.73310(12) 0.0412(3) Uani 1 1 d . . .
C12 C 0.17389(14) 0.50247(14) 0.80355(12) 0.0432(3) Uani 1 1 d . . .
H12 H 0.1138 0.5767 0.8271 0.052 Uiso 1 1 calc R . .
C13 C 0.12626(13) 0.37717(13) 0.83501(11) 0.0382(3) Uani 1 1 d . . .
C14 C -0.02297(14) 0.35073(14) 0.89842(12) 0.0404(3) Uani 1 1 d . . .
C15 C -0.15605(16) 0.46874(16) 0.87535(14) 0.0518(3) Uani 1 1 d . . .
H15 H -0.1518 0.5660 0.8183 0.062 Uiso 1 1 calc R . .
C16 C -0.29438(17) 0.44298(19) 0.93635(17) 0.0625(4) Uani 1 1 d . . .
H16 H -0.3827 0.5227 0.9195 0.075 Uiso 1 1 calc R . .
C17 C -0.30230(17) 0.29981(19) 1.02210(16) 0.0617(4) Uani 1 1 d . . .
H17 H -0.3952 0.2830 1.0640 0.074 Uiso 1 1 calc R . .
C18 C -0.17239(18) 0.18252(18) 1.04516(16) 0.0620(4) Uani 1 1 d . . .
H18 H -0.1774 0.0858 1.1029 0.074 Uiso 1 1 calc R . .
C19 C -0.03350(15) 0.20674(15) 0.98324(14) 0.0509(3) Uani 1 1 d . . .
H19 H 0.0534 0.1259 0.9986 0.061 Uiso 1 1 calc R . .
C20 C 0.18516(13) 0.23020(12) 0.70883(11) 0.0379(3) Uani 1 1 d . . .
C21 C 0.04089(15) 0.30151(16) 0.64347(13) 0.0501(3) Uani 1 1 d . . .
H21 H -0.0290 0.3750 0.6628 0.060 Uiso 1 1 calc R . .
C22 C -0.00003(18) 0.2644(2) 0.54997(16) 0.0644(4) Uani 1 1 d . . .
H22 H -0.0977 0.3119 0.5083 0.077 Uiso 1 1 calc R . .
C23 C 0.10302(19) 0.1577(2) 0.51823(16) 0.0653(4) Uani 1 1 d . . .
H23 H 0.0747 0.1324 0.4560 0.078 Uiso 1 1 calc R . .
C24 C 0.24841(17) 0.08858(16) 0.57936(14) 0.0529(3) Uani 1 1 d . . .
H24 H 0.3190 0.0182 0.5568 0.063 Uiso 1 1 calc R . .
C25 C 0.28979(14) 0.12342(13) 0.67423(12) 0.0407(3) Uani 1 1 d . . .
N1 N 0.43823(12) 0.05714(11) 0.73706(10) 0.0430(3) Uani 1 1 d . . .
N2 N 0.22800(11) 0.25816(10) 0.80968(10) 0.0375(2) Uani 1 1 d . . .

loop_
_atom_site_aniso_label
_atom_site_aniso_U_11
_atom_site_aniso_U_22
_atom_site_aniso_U_33
_atom_site_aniso_U_23
_atom_site_aniso_U_13
_atom_site_aniso_U_12
C1 0.0579(8) 0.0443(7) 0.0635(9) -0.0271(6) 0.0122(7) -0.0083(6)
C2 0.0520(8) 0.0535(8) 0.0785(11) -0.0282(8) 0.0011(7) 0.0054(6)
C3 0.0460(7) 0.0586(8) 0.0711(10) -0.0297(7) -0.0077(7) 0.0008(6)
C4 0.0401(6) 0.0411(6) 0.0454(7) -0.0167(5) 0.0038(5) -0.0101(5)
C5 0.0337(6) 0.0417(6) 0.0393(6) -0.0170(5) 0.0005(4) -0.0098(5)
C6 0.0383(6) 0.0446(6) 0.0381(6) -0.0191(5) 0.0002(5) -0.0151(5)
C7 0.0401(6) 0.0559(7) 0.0487(7) -0.0259(6) 0.0051(5) -0.0169(5)
C8 0.0507(8) 0.0680(9) 0.0500(7) -0.0281(7) 0.0138(6) -0.0313(7)
C9 0.0664(9) 0.0527(7) 0.0510(7) -0.0211(6) 0.0103(6) -0.0333(7)
C10 0.0559(8) 0.0445(7) 0.0562(8) -0.0238(6) 0.0061(6) -0.0203(6)
C11 0.0426(6) 0.0436(6) 0.0435(6) -0.0209(5) 0.0034(5) -0.0169(5)
C12 0.0428(6) 0.0417(6) 0.0486(7) -0.0229(5) 0.0062(5) -0.0117(5)
C13 0.0358(6) 0.0395(6) 0.0393(6) -0.0172(5) 0.0028(5) -0.0094(5)
C14 0.0369(6) 0.0448(6) 0.0422(6) -0.0208(5) 0.0041(5) -0.0115(5)
C15 0.0446(7) 0.0480(7) 0.0593(8) -0.0230(6) 0.0076(6) -0.0083(6)
C16 0.0406(7) 0.0705(10) 0.0764(10) -0.0381(8) 0.0111(7) -0.0054(6)
C17 0.0435(7) 0.0825(11) 0.0685(9) -0.0389(8) 0.0206(7) -0.0257(7)
C18 0.0566(9) 0.0606(9) 0.0651(9) -0.0199(7) 0.0168(7) -0.0263(7)
C19 0.0419(7) 0.0462(7) 0.0576(8) -0.0168(6) 0.0075(6) -0.0114(5)
C20 0.0391(6) 0.0376(6) 0.0383(6) -0.0136(5) 0.0065(5) -0.0180(5)
C21 0.0431(7) 0.0582(8) 0.0505(7) -0.0242(6) 0.0004(6) -0.0129(6)
C22 0.0526(8) 0.0858(11) 0.0624(9) -0.0360(8) -0.0074(7) -0.0185(8)
C23 0.0698(10) 0.0849(11) 0.0613(9) -0.0426(9) 0.0014(7) -0.0313(8)
C24 0.0606(8) 0.0550(8) 0.0558(8) -0.0311(6) 0.0132(6) -0.0256(6)
C25 0.0433(6) 0.0379(6) 0.0426(6) -0.0154(5) 0.0094(5) -0.0189(5)
N1 0.0432(6) 0.0380(5) 0.0472(6) -0.0181(4) 0.0084(4) -0.0121(4)
N2 0.0332(5) 0.0384(5) 0.0427(5) -0.0185(4) 0.0042(4) -0.0109(4)

loop_
_atom_type_symbol
_atom_type_description
_atom_type_scat_dispersion_real
_atom_type_scat_dispersion_imag
_atom_type_scat_source
C C 0.0181 0.0091 'International Tables Vol C Tables 4.2.6.8 and 6.1.1.4'
H H 0.0000 0.0000 'International Tables Vol C Tables 4.2.6.8 and 6.1.1.4'
N N 0.0311 0.0180 'International Tables Vol C Tables 4.2.6.8 and 6.1.1.4'

loop_
_geom_angle_atom_site_label_1
_geom_angle_atom_site_label_2
_geom_angle_atom_site_label_3
_geom_angle
_geom_angle_site_symmetry_1
_geom_angle_site_symmetry_3
_geom_angle_publ_flag
C2 C1 N1 107.75(13) . . ?
C2 C1 H1 126.1 . . ?
N1 C1 H1 126.1 . . ?
C1 C2 C3 108.21(13) . . ?
C1 C2 H2 125.9 . . ?
C3 C2 H2 125.9 . . ?
C4 C3 C2 107.30(14) . . ?
C4 C3 H3 126.4 . . ?
C2 C3 H3 126.4 . . ?
C3 C4 N1 108.13(12) . . ?
C3 C4 C5 131.76(13) . . ?
N1 C4 C5 120.09(11) . . ?
N2 C5 C4 109.50(10) . . ?
N2 C5 C6 110.15(9) . . ?
C4 C5 C6 116.19(10) . . ?
N2 C5 H5 106.8 . . ?
C4 C5 H5 106.8 . . ?
C6 C5 H5 106.8 . . ?
C7 C6 C11 120.21(11) . . ?
C7 C6 C5 125.04(11) . . ?
C11 C6 C5 114.64(10) . . ?
C6 C7 C8 119.91(12) . . ?
C6 C7 H7 120.0 . . ?
C8 C7 H7 120.0 . . ?
C9 C8 C7 120.12(12) . . ?
C9 C8 H8 119.9 . . ?
C7 C8 H8 119.9 . . ?
C8 C9 C10 120.49(12) . . ?
C8 C9 H9 119.8 . . ?
C10 C9 H9 119.8 . . ?
C9 C10 C11 120.14(13) . . ?
C9 C10 H10 119.9 . . ?
C11 C10 H10 119.9 . . ?
C10 C11 C6 119.11(12) . . ?
C10 C11 C12 122.42(12) . . ?
C6 C11 C12 118.45(11) . . ?
C13 C12 C11 121.27(11) . . ?
C13 C12 H12 119.4 . . ?
C11 C12 H12 119.4 . . ?
C12 C13 N2 118.38(11) . . ?
C12 C13 C14 124.56(11) . . ?
N2 C13 C14 117.03(10) . . ?
C19 C14 C15 118.27(12) . . ?
C19 C14 C13 120.56(11) . . ?
C15 C14 C13 121.17(11) . . ?
C16 C15 C14 120.68(13) . . ?
C16 C15 H15 119.7 . . ?
C14 C15 H15 119.7 . . ?
C17 C16 C15 120.40(14) . . ?
C17 C16 H16 119.8 . . ?
C15 C16 H16 119.8 . . ?
C18 C17 C16 119.52(13) . . ?
C18 C17 H17 120.2 . . ?
C16 C17 H17 120.2 . . ?
C17 C18 C19 120.59(14) . . ?
C17 C18 H18 119.7 . . ?
C19 C18 H18 119.7 . . ?
C18 C19 C14 120.53(13) . . ?
C18 C19 H19 119.7 . . ?
C14 C19 H19 119.7 . . ?
C21 C20 C25 118.07(12) . . ?
C21 C20 N2 122.75(11) . . ?
C25 C20 N2 119.17(11) . . ?
C22 C21 C20 120.86(13) . . ?
C22 C21 H21 119.6 . . ?
C20 C21 H21 119.6 . . ?
C23 C22 C21 120.46(14) . . ?
C23 C22 H22 119.8 . . ?
C21 C22 H22 119.8 . . ?
C22 C23 C24 119.61(14) . . ?
C22 C23 H23 120.2 . . ?
C24 C23 H23 120.2 . . ?
C23 C24 C25 120.40(13) . . ?
C23 C24 H24 119.8 . . ?
C25 C24 H24 119.8 . . ?
C24 C25 C20 120.57(12) . . ?
C24 C25 N1 121.98(12) . . ?
C20 C25 N1 117.43(11) . . ?
C4 N1 C1 108.60(11) . . ?
C4 N1 C25 122.44(10) . . ?
C1 N1 C25 128.90(12) . . ?
C20 N2 C13 118.12(9) . . ?
C20 N2 C5 117.65(9) . . ?
C13 N2 C5 112.40(9) . . ?

loop_
_geom_bond_atom_site_label_1
_geom_bond_atom_site_label_2
_geom_bond_distance
_geom_bond_site_symmetry_2
_geom_bond_publ_flag
C1 C2 1.351(2) . ?
C1 N1 1.3815(16) . ?
C1 H1 0.9300 . ?
C2 C3 1.410(2) . ?
C2 H2 0.9300 . ?
C3 C4 1.3601(19) . ?
C3 H3 0.9300 . ?
C4 N1 1.3723(17) . ?
C4 C5 1.4918(16) . ?
C5 N2 1.4798(14) . ?
C5 C6 1.5222(16) . ?
C5 H5 0.9800 . ?
C6 C7 1.3845(17) . ?
C6 C11 1.4016(17) . ?
C7 C8 1.3867(19) . ?
C7 H7 0.9300 . ?
C8 C9 1.380(2) . ?
C8 H8 0.9300 . ?
C9 C10 1.3803(19) . ?
C9 H9 0.9300 . ?
C10 C11 1.3947(17) . ?
C10 H10 0.9300 . ?
C11 C12 1.4605(17) . ?
C12 C13 1.3423(17) . ?
C12 H12 0.9300 . ?
C13 N2 1.4296(15) . ?
C13 C14 1.4778(16) . ?
C14 C19 1.3882(18) . ?
C14 C15 1.3915(18) . ?
C15 C16 1.381(2) . ?
C15 H15 0.9300 . ?
C16 C17 1.378(2) . ?
C16 H16 0.9300 . ?
C17 C18 1.370(2) . ?
C17 H17 0.9300 . ?
C18 C19 1.3857(19) . ?
C18 H18 0.9300 . ?
C19 H19 0.9300 . ?
C20 C21 1.3918(18) . ?
C20 C25 1.4034(17) . ?
C20 N2 1.4093(15) . ?
C21 C22 1.385(2) . ?
C21 H21 0.9300 . ?
C22 C23 1.379(2) . ?
C22 H22 0.9300 . ?
C23 C24 1.380(2) . ?
C23 H23 0.9300 . ?
C24 C25 1.3862(19) . ?
C24 H24 0.9300 . ?
C25 N1 1.4100(16) . ?

loop_
_geom_torsion_atom_site_label_1
_geom_torsion_atom_site_label_2
_geom_torsion_atom_site_label_3
_geom_torsion_atom_site_label_4
_geom_torsion
_geom_torsion_site_symmetry_1
_geom_torsion_site_symmetry_2
_geom_torsion_site_symmetry_3
_geom_torsion_site_symmetry_4
_geom_torsion_publ_flag
N1 C1 C2 C3 0.11(18) . . . . ?
C1 C2 C3 C4 -0.08(19) . . . . ?
C2 C3 C4 N1 0.02(17) . . . . ?
C2 C3 C4 C5 -178.56(13) . . . . ?
C3 C4 C5 N2 -156.00(14) . . . . ?
N1 C4 C5 N2 25.55(15) . . . . ?
C3 C4 C5 C6 78.44(18) . . . . ?
N1 C4 C5 C6 -100.00(13) . . . . ?
N2 C5 C6 C7 -142.22(11) . . . . ?
C4 C5 C6 C7 -17.00(17) . . . . ?
N2 C5 C6 C11 41.47(13) . . . . ?
C4 C5 C6 C11 166.69(11) . . . . ?
C11 C6 C7 C8 -0.78(18) . . . . ?
C5 C6 C7 C8 -176.89(11) . . . . ?
C6 C7 C8 C9 -0.1(2) . . . . ?
C7 C8 C9 C10 1.2(2) . . . . ?
C8 C9 C10 C11 -1.5(2) . . . . ?
C9 C10 C11 C6 0.67(19) . . . . ?
C9 C10 C11 C12 -177.87(12) . . . . ?
C7 C6 C11 C10 0.48(18) . . . . ?
C5 C6 C11 C10 176.98(11) . . . . ?
C7 C6 C11 C12 179.07(11) . . . . ?
C5 C6 C11 C12 -4.43(16) . . . . ?
C10 C11 C12 C13 157.11(13) . . . . ?
C6 C11 C12 C13 -21.43(18) . . . . ?
C11 C12 C13 N2 6.25(18) . . . . ?
C11 C12 C13 C14 -175.83(11) . . . . ?
C12 C13 C14 C19 -147.66(14) . . . . ?
N2 C13 C14 C19 30.29(17) . . . . ?
C12 C13 C14 C15 32.13(19) . . . . ?
N2 C13 C14 C15 -149.92(12) . . . . ?
C19 C14 C15 C16 0.6(2) . . . . ?
C13 C14 C15 C16 -179.21(13) . . . . ?
C14 C15 C16 C17 0.6(2) . . . . ?
C15 C16 C17 C18 -0.9(3) . . . . ?
C16 C17 C18 C19 0.1(3) . . . . ?
C17 C18 C19 C14 1.1(2) . . . . ?
C15 C14 C19 C18 -1.4(2) . . . . ?
C13 C14 C19 C18 178.39(13) . . . . ?
C25 C20 C21 C22 2.07(19) . . . . ?
N2 C20 C21 C22 -176.27(12) . . . . ?
C20 C21 C22 C23 -1.2(2) . . . . ?
C21 C22 C23 C24 -0.6(3) . . . . ?
C22 C23 C24 C25 1.5(2) . . . . ?
C23 C24 C25 C20 -0.5(2) . . . . ?
C23 C24 C25 N1 -178.83(12) . . . . ?
C21 C20 C25 C24 -1.23(17) . . . . ?
N2 C20 C25 C24 177.17(11) . . . . ?
C21 C20 C25 N1 177.16(10) . . . . ?
N2 C20 C25 N1 -4.44(15) . . . . ?
C3 C4 N1 C1 0.04(15) . . . . ?
C5 C4 N1 C1 178.82(11) . . . . ?
C3 C4 N1 C25 -177.42(11) . . . . ?
C5 C4 N1 C25 1.36(17) . . . . ?
C2 C1 N1 C4 -0.09(16) . . . . ?
C2 C1 N1 C25 177.16(13) . . . . ?
C24 C25 N1 C4 164.88(11) . . . . ?
C20 C25 N1 C4 -13.49(17) . . . . ?
C24 C25 N1 C1 -12.03(19) . . . . ?
C20 C25 N1 C1 169.60(11) . . . . ?
C21 C20 N2 C13 -7.48(16) . . . . ?
C25 C20 N2 C13 174.20(10) . . . . ?
C21 C20 N2 C5 -147.63(11) . . . . ?
C25 C20 N2 C5 34.05(14) . . . . ?
C12 C13 N2 C20 -108.98(13) . . . . ?
C14 C13 N2 C20 72.94(13) . . . . ?
C12 C13 N2 C5 33.15(15) . . . . ?
C14 C13 N2 C5 -144.94(10) . . . . ?
C4 C5 N2 C20 -42.81(13) . . . . ?
C6 C5 N2 C20 86.14(12) . . . . ?
C4 C5 N2 C13 174.87(9) . . . . ?
C6 C5 N2 C13 -56.18(12) . . . . ?
